data_4031086
loop_
_publ_author_name
'Axthammer, Quirin J.'
'Krumm, Burkhard'
'Klap\"otke, Thomas M'

_publ_section_title
;
 Synthesis of Energetic Nitrocarbamates from Polynitro Alcohols and Their
 Potential as High Energetic Oxidizers.
;
_journal_issue 12
_journal_name_full 'The Journal of organic chemistry'
_journal_page_first 6329
_journal_page_last 6335
_journal_paper_doi 10.1021/acs.joc.5b00655
_journal_volume 80
_journal_year 2015
_chemical_formula_moiety 'C5 H7 N5 O10'
_chemical_formula_sum 'C5 H7 N5 O10'
_chemical_formula_weight 297.16
_chemical_name_common '4,4,4-trinitrobutyl nitrocarbamate'
_chemical_name_systematic '4,4,4-trinitrobutyl nitrocarbamate'
_space_group_IT_number 19
_symmetry_cell_setting orthorhombic
_symmetry_Int_Tables_number 19
_symmetry_space_group_name_Hall 'P 2ac 2ab'
_symmetry_space_group_name_H-M 'P 21 21 21'
_atom_sites_solution_hydrogens geom
_atom_sites_solution_primary direct
_atom_sites_solution_secondary difmap
_audit_creation_date
;
'Wed Jul 30 09:41:18 2014'
;
_audit_creation_method SHELXL-97
_cell_angle_alpha 90.00
_cell_angle_beta 90.00
_cell_angle_gamma 90.00
_cell_formula_units_Z 8
_cell_length_a 8.5690(10)
_cell_length_b 10.8030(8)
_cell_length_c 25.5310(5)
_cell_measurement_reflns_used 3051
_cell_measurement_temperature 173(2)
_cell_measurement_theta_max 25.8600
_cell_measurement_theta_min 4.3820
_cell_volume 2363.4(3)
_computing_cell_refinement
;
CrysAlisPro, Agilent Technologies,
Version 1.171.37.33 (release 27-03-2014 CrysAlis171 .NET)
(compiled Mar 27 2014,17:12:48)
;
_computing_data_collection
;
CrysAlisPro, Agilent Technologies,
Version 1.171.37.33 (release 27-03-2014 CrysAlis171 .NET)
(compiled Mar 27 2014,17:12:48)
;
_computing_data_reduction
;
CrysAlisPro, Agilent Technologies,
Version 1.171.37.33 (release 27-03-2014 CrysAlis171 .NET)
(compiled Mar 27 2014,17:12:48)
;
_computing_molecular_graphics
;
'ORTEP (M. N. Burnett, C. K. Johnson, ORTEP-III: Oak Ridge Thermal Ellipsoid
;
_computing_publication_material 'PLATON (A. L. Spek, Acta Crystallogr, Sect. A, 1990, 46, C34, 1995 version).'
_computing_structure_refinement 'SHELXL-97 (Sheldrick, 1997)'
_computing_structure_solution SIR-97
_diffrn_ambient_temperature 173(2)
_diffrn_detector_area_resol_mean 15.9809
_diffrn_measured_fraction_theta_full 0.985
_diffrn_measured_fraction_theta_max 0.986
_diffrn_measurement_details
;
  1 omega  -89.00   -4.00   1.0000   55.0000
omega____ theta____ kappa____ phi______ frames
    -      -20.2931  -38.0000  -60.0000 85

  2 omega  -99.00  -39.00   1.0000   55.0000
omega____ theta____ kappa____ phi______ frames
    -      -20.2931 -179.0000   60.0000 60

  3 omega  -10.00   24.00   1.0000   55.0000
omega____ theta____ kappa____ phi______ frames
    -      -20.2931  -99.0000   30.0000 34

  4 omega  -23.00   22.00   1.0000   55.0000
omega____ theta____ kappa____ phi______ frames
    -      -20.2931  -99.0000 -164.0000 45

  5 omega  -89.00  -60.00   1.0000   55.0000
omega____ theta____ kappa____ phi______ frames
    -      -20.2931 -179.0000  -30.0000 29

  6 omega  -56.00  -29.00   1.0000   55.0000
omega____ theta____ kappa____ phi______ frames
    -      -20.2931   99.0000  -58.0000 27

  7 omega  -76.00   -6.00   1.0000   55.0000
omega____ theta____ kappa____ phi______ frames
    -      -20.2931    0.0000  -30.0000 70

;
_diffrn_measurement_device 'CCD camera on \k-goniostat'
_diffrn_measurement_device_type KappaCCD
_diffrn_measurement_method omega-scan
_diffrn_orient_matrix_UB_11 -0.0781973000
_diffrn_orient_matrix_UB_12 0.0098303000
_diffrn_orient_matrix_UB_13 -0.0080819000
_diffrn_orient_matrix_UB_21 0.0267364000
_diffrn_orient_matrix_UB_22 0.0158531000
_diffrn_orient_matrix_UB_23 -0.0254338000
_diffrn_orient_matrix_UB_31 -0.0053948000
_diffrn_orient_matrix_UB_32 -0.0629067000
_diffrn_orient_matrix_UB_33 -0.0077309000
_diffrn_radiation_collimation 0.5
_diffrn_radiation_monochromator graphite
_diffrn_radiation_source 'fine-focus sealed tube'
_diffrn_radiation_type 'Mo K\a'
_diffrn_radiation_wavelength 0.71073
_diffrn_reflns_av_R_equivalents 0.0559
_diffrn_reflns_av_sigmaI/netI 0.0644
_diffrn_reflns_limit_h_max 10
_diffrn_reflns_limit_h_min -6
_diffrn_reflns_limit_k_max 13
_diffrn_reflns_limit_k_min -13
_diffrn_reflns_limit_l_max 31
_diffrn_reflns_limit_l_min -30
_diffrn_reflns_number 13957
_diffrn_reflns_theta_full 25.00
_diffrn_reflns_theta_max 26.37
_diffrn_reflns_theta_min 4.41
_diffrn_source_current 40
_diffrn_source_type 'Spellman generator'
_diffrn_source_voltage 50
_exptl_absorpt_coefficient_mu 0.164
_exptl_absorpt_correction_T_max 1.00000
_exptl_absorpt_correction_T_min 0.63469
_exptl_absorpt_correction_type multi-scan
_exptl_absorpt_process_details
;
CrysAlisPro, Agilent Technologies,
Version 1.171.37.33 (release 27-03-2014 CrysAlis171 .NET)
(compiled Mar 27 2014,17:12:48)
Empirical absorption correction using spherical harmonics,
 implemented in SCALE3 ABSPACK scaling algorithm.
;
_exptl_crystal_colour colorless
_exptl_crystal_density_diffrn 1.6702
_exptl_crystal_density_method 'not measured'
_exptl_crystal_description needle
_exptl_crystal_F_000 1216
_exptl_crystal_size_max 0.25
_exptl_crystal_size_mid 0.04
_exptl_crystal_size_min 0.04
_refine_diff_density_max 0.613
_refine_diff_density_min -0.318
_refine_diff_density_rms 0.079
_refine_ls_abs_structure_details 'Flack H D (1983), Acta Cryst. A39, 876-881'
_refine_ls_extinction_method none
_refine_ls_goodness_of_fit_ref 1.033
_refine_ls_hydrogen_treatment mixed
_refine_ls_matrix_type full
_refine_ls_number_parameters 369
_refine_ls_number_reflns 4786
_refine_ls_number_restraints 1
_refine_ls_restrained_S_all 1.033
_refine_ls_R_factor_all 0.1046
_refine_ls_R_factor_gt 0.0760
_refine_ls_shift/su_max 0.000
_refine_ls_shift/su_mean 0.000
_refine_ls_structure_factor_coef Fsqd
_refine_ls_weighting_details 'calc w=1/[\s^2^(Fo^2^)+(0.1435P)^2^+0.0087P] where P=(Fo^2^+2Fc^2^)/3'
_refine_ls_weighting_scheme calc
_refine_ls_wR_factor_gt 0.2012
_refine_ls_wR_factor_ref 0.2352
_reflns_number_gt 3367
_reflns_number_total 4786
_reflns_threshold_expression >2\s(I)
_cod_data_source_file jo5b00655_si_002.cif
_cod_data_source_block 3e
_cod_depositor_comments 'Adding full bibliography for 4031080--4031086.cif.'
_cod_database_code 4031086

loop_
_symmetry_equiv_pos_as_xyz
'x, y, z'
'-x+1/2, -y, z+1/2'
'x+1/2, -y+1/2, -z'
'-x, y+1/2, -z+1/2'

loop_
_atom_site_label
_atom_site_type_symbol
_atom_site_fract_x
_atom_site_fract_y
_atom_site_fract_z
_atom_site_U_iso_or_equiv
_atom_site_adp_type
_atom_site_occupancy
_atom_site_symmetry_multiplicity
_atom_site_calc_flag
_atom_site_refinement_flags
O1 O -0.0297(7) 0.5935(6) 0.1677(3) 0.1045(19) Uani 1 1 d .
O2 O -0.0671(13) 0.4607(7) 0.1019(4) 0.193(5) Uani 1 1 d .
O3 O -0.1459(6) 0.7189(5) 0.0592(3) 0.1034(18) Uani 1 1 d .
O4 O 0.0427(7) 0.8417(4) 0.0734(3) 0.1017(19) Uani 1 1 d .
O5 O 0.1975(10) 0.4724(6) 0.0423(3) 0.136(3) Uani 1 1 d .
O6 O 0.0904(8) 0.6082(5) -0.0009(2) 0.0976(17) Uani 1 1 d .
O7 O 0.4608(3) 0.8379(2) 0.15352(12) 0.0333(7) Uani 1 1 d .
O8 O 0.7091(3) 0.8512(3) 0.18097(13) 0.0445(8) Uani 1 1 d .
O9 O 0.7281(4) 1.0264(4) 0.25687(16) 0.0624(11) Uani 1 1 d .
O10 O 0.5026(5) 1.0859(4) 0.28493(17) 0.0755(13) Uani 1 1 d .
N1 N -0.0174(7) 0.5604(5) 0.1246(3) 0.082(2) Uani 1 1 d .
N2 N -0.0116(6) 0.7406(4) 0.0719(2) 0.0598(12) Uani 1 1 d .
N3 N 0.1210(7) 0.5583(5) 0.0403(3) 0.0748(17) Uani 1 1 d .
N4 N 0.5101(4) 0.9764(3) 0.21320(15) 0.0377(8) Uani 1 1 d D
N5 N 0.5877(4) 1.0309(4) 0.25414(16) 0.0428(9) Uani 1 1 d .
C1 C 0.0896(6) 0.6313(4) 0.0893(2) 0.0438(11) Uani 1 1 d .
C2 C 0.2379(6) 0.6657(4) 0.11718(18) 0.0408(11) Uani 1 1 d .
H1 H 0.2817 0.5903 0.1336 0.049 Uiso 1 1 calc R
H2 H 0.2122 0.7245 0.1456 0.049 Uiso 1 1 calc R
C3 C 0.3624(6) 0.7234(4) 0.08281(18) 0.0412(10) Uani 1 1 d .
H3 H 0.3889 0.6657 0.0540 0.049 Uiso 1 1 calc R
H4 H 0.3214 0.8005 0.0670 0.049 Uiso 1 1 calc R
C4 C 0.5064(5) 0.7522(4) 0.11372(17) 0.0366(10) Uani 1 1 d .
H5 H 0.5492 0.6758 0.1297 0.044 Uiso 1 1 calc R
H6 H 0.5872 0.7891 0.0908 0.044 Uiso 1 1 calc R
C5 C 0.5750(5) 0.8834(4) 0.18296(17) 0.0312(9) Uani 1 1 d .
O11 O 0.3675(7) 0.1754(5) 0.0489(3) 0.126(3) Uani 1 1 d .
O12 O 0.5093(6) 0.0458(3) 0.08886(16) 0.0619(10) Uani 1 1 d .
O13 O 0.3197(5) 0.3327(6) 0.1326(2) 0.0940(17) Uani 1 1 d .
O14 O 0.4822(4) 0.2754(4) 0.19116(16) 0.0589(10) Uani 1 1 d .
O15 O 0.5708(8) 0.4597(4) 0.0852(3) 0.107(2) Uani 1 1 d .
O16 O 0.5925(7) 0.3307(5) 0.0215(2) 0.0978(19) Uani 1 1 d .
O17 O 0.9569(3) 0.0473(3) 0.14887(12) 0.0376(7) Uani 1 1 d .
O18 O 1.2056(3) 0.0469(3) 0.17812(13) 0.0388(7) Uani 1 1 d .
O19 O 1.0057(5) -0.2088(4) 0.27618(17) 0.0787(15) Uani 1 1 d .
O20 O 1.2240(4) -0.1238(4) 0.25615(16) 0.0664(12) Uani 1 1 d .
N6 N 0.4467(5) 0.2943(4) 0.14689(19) 0.0518(11) Uani 1 1 d .
N7 N 0.4720(5) 0.1488(4) 0.07755(17) 0.0482(10) Uani 1 1 d .
N8 N 0.5755(5) 0.3597(4) 0.0658(2) 0.0503(11) Uani 1 1 d .
N9 N 1.0129(5) -0.0847(4) 0.20896(19) 0.0475(11) Uani 1 1 d .
N10 N 1.0877(4) -0.1405(4) 0.25026(17) 0.0490(10) Uani 1 1 d .
C6 C 0.5603(5) 0.2522(3) 0.10437(18) 0.0331(9) Uani 1 1 d .
C7 C 0.7184(5) 0.2182(4) 0.12601(17) 0.0329(9) Uani 1 1 d .
H9 H 0.7045 0.1513 0.1521 0.039 Uiso 1 1 calc R
H8 H 0.7612 0.2910 0.1447 0.039 Uiso 1 1 calc R
C8 C 0.8385(5) 0.1756(4) 0.08530(18) 0.0363(10) Uani 1 1 d .
H10 H 0.7986 0.1014 0.0669 0.044 Uiso 1 1 calc R
H11 H 0.8541 0.2418 0.0590 0.044 Uiso 1 1 calc R
C9 C 0.9919(5) 0.1455(4) 0.11091(16) 0.0342(9) Uani 1 1 d .
H12 H 1.0684 0.1164 0.0846 0.041 Uiso 1 1 calc R
H13 H 1.0350 0.2193 0.1288 0.041 Uiso 1 1 calc R
C10 C 1.0737(5) 0.0101(4) 0.17895(18) 0.0325(9) Uani 1 1 d .
H7 H 0.395(8) 0.986(9) 0.217(4) 0.13(3) Uiso 1 1 d D
H14 H 0.930(8) -0.079(5) 0.203(3) 0.060(19) Uiso 1 1 d .

loop_
_atom_site_aniso_label
_atom_site_aniso_U_11
_atom_site_aniso_U_22
_atom_site_aniso_U_33
_atom_site_aniso_U_23
_atom_site_aniso_U_13
_atom_site_aniso_U_12
O1 0.088(4) 0.126(4) 0.100(5) 0.018(4) 0.027(4) -0.039(3)
O2 0.243(11) 0.117(5) 0.219(9) 0.054(5) -0.110(8) -0.115(6)
O3 0.042(3) 0.124(4) 0.144(5) 0.014(4) -0.018(3) 0.007(3)
O4 0.090(4) 0.054(2) 0.161(5) -0.006(3) -0.035(4) 0.025(3)
O5 0.183(7) 0.095(4) 0.130(5) -0.063(4) -0.086(5) 0.064(5)
O6 0.098(5) 0.118(4) 0.077(4) -0.014(3) -0.010(3) 0.004(3)
O7 0.0232(14) 0.0379(14) 0.0387(17) -0.0069(11) -0.0001(12) -0.0004(12)
O8 0.0214(15) 0.0588(19) 0.053(2) -0.0017(15) -0.0055(14) -0.0009(14)
O9 0.0342(19) 0.091(3) 0.062(3) -0.020(2) -0.0113(17) -0.009(2)
O10 0.049(2) 0.117(3) 0.061(3) -0.044(2) -0.001(2) -0.003(2)
N1 0.074(4) 0.092(4) 0.081(4) 0.029(3) -0.032(4) -0.045(3)
N2 0.057(3) 0.057(3) 0.065(3) 0.005(2) -0.014(2) 0.000(2)
N3 0.063(3) 0.069(3) 0.092(5) -0.033(3) -0.041(3) 0.017(3)
N4 0.0270(19) 0.0476(19) 0.038(2) -0.0062(15) -0.0039(16) -0.0054(16)
N5 0.033(2) 0.058(2) 0.038(2) -0.0063(18) -0.0065(17) -0.0067(18)
C1 0.041(3) 0.041(2) 0.049(3) -0.001(2) -0.015(2) -0.004(2)
C2 0.039(2) 0.046(2) 0.038(3) 0.0019(19) -0.009(2) -0.013(2)
C3 0.043(3) 0.045(2) 0.036(3) -0.0036(19) -0.003(2) 0.000(2)
C4 0.034(2) 0.037(2) 0.038(3) -0.0047(16) 0.0041(19) 0.0006(18)
C5 0.0211(19) 0.0336(19) 0.039(2) 0.0047(17) -0.0008(16) -0.0033(16)
O11 0.089(4) 0.099(4) 0.191(6) -0.005(4) -0.098(5) -0.003(3)
O12 0.078(3) 0.0410(18) 0.067(3) -0.0024(16) -0.012(2) -0.0126(19)
O13 0.052(3) 0.137(5) 0.093(4) 0.008(3) 0.001(2) 0.042(3)
O14 0.039(2) 0.088(3) 0.050(2) -0.0146(19) 0.0020(17) 0.014(2)
O15 0.148(6) 0.040(2) 0.133(5) 0.008(3) -0.027(4) -0.006(3)
O16 0.109(4) 0.116(4) 0.068(3) 0.047(3) 0.031(3) 0.051(3)
O17 0.0222(14) 0.0483(16) 0.0423(19) 0.0128(13) -0.0067(13) 0.0018(13)
O18 0.0161(14) 0.0511(17) 0.049(2) 0.0030(14) -0.0042(12) 0.0016(13)
O19 0.041(2) 0.119(3) 0.076(3) 0.064(3) -0.007(2) -0.012(2)
O20 0.0248(17) 0.113(3) 0.061(3) 0.041(2) -0.0086(16) 0.005(2)
N6 0.039(2) 0.058(2) 0.058(3) -0.010(2) 0.002(2) 0.019(2)
N7 0.030(2) 0.062(3) 0.052(3) -0.0070(19) -0.0046(18) -0.0026(19)
N8 0.040(2) 0.057(3) 0.054(3) 0.017(2) -0.009(2) 0.0078(19)
N9 0.0173(19) 0.069(3) 0.056(3) 0.026(2) -0.0059(18) 0.0001(18)
N10 0.028(2) 0.078(3) 0.041(2) 0.018(2) -0.0029(17) 0.005(2)
C6 0.032(2) 0.0290(18) 0.039(2) -0.0035(16) -0.0077(18) 0.0093(16)
C7 0.029(2) 0.036(2) 0.034(2) -0.0039(16) -0.0047(17) 0.0019(17)
C8 0.028(2) 0.043(2) 0.037(2) 0.0043(18) -0.0056(18) 0.0090(17)
C9 0.026(2) 0.045(2) 0.032(2) 0.0120(17) 0.0018(17) 0.0014(18)
C10 0.027(2) 0.037(2) 0.033(2) -0.0031(16) 0.0004(17) 0.0063(17)

loop_
_atom_type_symbol
_atom_type_description
_atom_type_scat_dispersion_real
_atom_type_scat_dispersion_imag
_atom_type_scat_source
C C 0.0033 0.0016 'International Tables Vol C Tables 4.2.6.8 and 6.1.1.4'
H H 0.0000 0.0000 'International Tables Vol C Tables 4.2.6.8 and 6.1.1.4'
N N 0.0061 0.0033 'International Tables Vol C Tables 4.2.6.8 and 6.1.1.4'
O O 0.0106 0.0060 'International Tables Vol C Tables 4.2.6.8 and 6.1.1.4'

loop_
_geom_angle_atom_site_label_1
_geom_angle_atom_site_label_2
_geom_angle_atom_site_label_3
_geom_angle
C5 O7 C4 116.1(3)
O1 N1 O2 130.5(8)
O1 N1 C1 117.9(5)
O2 N1 C1 111.0(8)
O4 N2 O3 123.8(5)
O4 N2 C1 118.5(5)
O3 N2 C1 117.6(5)
O5 N3 O6 121.9(7)
O5 N3 C1 119.4(6)
O6 N3 C1 116.8(5)
N5 N4 C5 122.8(4)
O9 N5 O10 125.2(4)
O9 N5 N4 120.7(4)
O10 N5 N4 114.1(4)
N1 C1 C2 111.1(4)
N1 C1 N3 110.0(5)
C2 C1 N3 111.9(4)
N1 C1 N2 102.9(4)
C2 C1 N2 115.2(4)
N3 C1 N2 105.2(4)
C1 C2 C3 115.0(4)
C4 C3 C2 111.1(4)
O7 C4 C3 106.5(3)
O8 C5 O7 125.0(4)
O8 C5 N4 128.2(4)
O7 C5 N4 106.7(3)
C10 O17 C9 116.6(3)
O14 N6 O13 124.8(5)
O14 N6 C6 117.6(4)
O13 N6 C6 117.2(5)
O11 N7 O12 125.1(5)
O11 N7 C6 118.4(5)
O12 N7 C6 116.4(4)
O16 N8 O15 130.0(5)
O16 N8 C6 115.2(5)
O15 N8 C6 114.8(5)
N10 N9 C10 125.1(4)
O20 N10 O19 126.2(4)
O20 N10 N9 119.2(4)
O19 N10 N9 114.5(4)
C7 C6 N7 115.8(3)
C7 C6 N6 112.6(4)
N7 C6 N6 102.9(4)
C7 C6 N8 110.1(4)
N7 C6 N8 108.2(4)
N6 C6 N8 106.6(3)
C6 C7 C8 115.3(3)
C9 C8 C7 110.9(4)
O17 C9 C8 105.4(3)
O18 C10 O17 127.0(4)
O18 C10 N9 127.7(4)
O17 C10 N9 105.1(3)

loop_
_geom_bond_atom_site_label_1
_geom_bond_atom_site_label_2
_geom_bond_distance
O1 N1 1.162(8)
O2 N1 1.295(9)
O3 N2 1.218(7)
O4 N2 1.187(6)
O5 N3 1.138(7)
O6 N3 1.210(7)
O7 C5 1.329(5)
O7 C4 1.430(5)
O8 C5 1.202(5)
O9 N5 1.206(5)
O10 N5 1.226(5)
N1 C1 1.495(8)
N2 C1 1.532(7)
N3 C1 1.504(8)
N4 N5 1.372(5)
N4 C5 1.383(6)
C1 C2 1.503(6)
C2 C3 1.515(6)
C3 C4 1.498(6)
O11 N7 1.192(6)
O12 N7 1.193(5)
O13 N6 1.221(6)
O14 N6 1.188(6)
O15 N8 1.189(7)
O16 N8 1.184(6)
O17 C10 1.324(5)
O17 C9 1.468(5)
O18 C10 1.198(5)
O19 N10 1.215(5)
O20 N10 1.191(5)
N6 C6 1.527(6)
N7 C6 1.512(6)
N8 C6 1.529(6)
N9 N10 1.374(5)
N9 C10 1.381(6)
C6 C7 1.508(5)
C7 C8 1.534(6)
C8 C9 1.504(6)
